data_1532455
loop_
_publ_author_name
'Denny, J. A.'
'Foley, W. S.'
'Todd, A. D.'
'Darensbourg, M. Y.'

_publ_section_title
;
 The ligand unwrapping/rewrapping pathway that exchanges metals in
 S-acetylated, hexacoordinate N2S2O2complexes
;
_journal_issue 12
_journal_name_full 'Chem. Sci.'
_journal_page_first 7079
_journal_paper_doi 10.1039/C5SC02269J
_journal_volume 6
_journal_year 2015
_chemical_formula_sum 'C30 H56 Cu2 N4 O12 S4'
_chemical_formula_weight 920.11
_chemical_name_systematic
; 
 ? 
;
_space_group_IT_number 15
_symmetry_cell_setting monoclinic
_symmetry_space_group_name_Hall '-C 2yc'
_symmetry_space_group_name_H-M 'C 1 2/c 1'
_atom_sites_solution_hydrogens geom
_atom_sites_solution_primary direct
_atom_sites_solution_secondary difmap
_audit_creation_method SHELXL-97
_audit_update_record
;
2015-06-17 deposited with the CCDC.
2015-09-17 downloaded from the CCDC.
;
_cell_angle_alpha 90.00
_cell_angle_beta 106.346(3)
_cell_angle_gamma 90.00
_cell_formula_units_Z 4
_cell_length_a 19.683(3)
_cell_length_b 12.1661(19)
_cell_length_c 19.517(3)
_cell_measurement_reflns_used 6041
_cell_measurement_temperature 150(2)
_cell_measurement_theta_max 17.12
_cell_measurement_theta_min 2.17
_cell_volume 4484.7(12)
_computing_cell_refinement 'Bruker SAINT'
_computing_data_collection 'Bruker APEX2'
_computing_data_reduction 'Bruker SAINT'
_computing_molecular_graphics 'Bruker SHELXTL'
_computing_publication_material 'Bruker SHELXTL'
_computing_structure_refinement 'SHELXL-97 (Sheldrick, 2008)'
_computing_structure_solution 'SHELXS-97 (Sheldrick, 2008)'
_diffrn_ambient_temperature 150(2)
_diffrn_measured_fraction_theta_full 0.945
_diffrn_measured_fraction_theta_max 0.945
_diffrn_measurement_device_type 'Bruker APEX-II CCD'
_diffrn_measurement_method '\f and \w scans'
_diffrn_radiation_monochromator graphite
_diffrn_radiation_source 'fine-focus sealed tube'
_diffrn_radiation_type MoK\a
_diffrn_radiation_wavelength 0.71073
_diffrn_reflns_av_R_equivalents 0.0753
_diffrn_reflns_av_sigmaI/netI 0.0445
_diffrn_reflns_limit_h_max 20
_diffrn_reflns_limit_h_min -20
_diffrn_reflns_limit_k_max 12
_diffrn_reflns_limit_k_min -12
_diffrn_reflns_limit_l_max 20
_diffrn_reflns_limit_l_min -20
_diffrn_reflns_number 46585
_diffrn_reflns_theta_full 21.89
_diffrn_reflns_theta_max 21.89
_diffrn_reflns_theta_min 1.99
_exptl_absorpt_coefficient_mu 1.190
_exptl_absorpt_correction_T_max 0.9709
_exptl_absorpt_correction_T_min 0.8417
_exptl_absorpt_correction_type multi-scan
_exptl_absorpt_process_details sadabs
_exptl_crystal_colour blue
_exptl_crystal_density_diffrn 1.363
_exptl_crystal_density_method 'not measured'
_exptl_crystal_description needle
_exptl_crystal_F_000 1928
_exptl_crystal_size_max 0.15
_exptl_crystal_size_mid 0.06
_exptl_crystal_size_min 0.03
_platon_squeeze_details
;
;
_refine_diff_density_max 0.400
_refine_diff_density_min -0.302
_refine_diff_density_rms 0.062
_refine_ls_extinction_method none
_refine_ls_goodness_of_fit_ref 1.108
_refine_ls_hydrogen_treatment constr
_refine_ls_matrix_type full
_refine_ls_number_parameters 237
_refine_ls_number_reflns 2566
_refine_ls_number_restraints 0
_refine_ls_restrained_S_all 1.108
_refine_ls_R_factor_all 0.0627
_refine_ls_R_factor_gt 0.0418
_refine_ls_shift/su_max 0.002
_refine_ls_shift/su_mean 0.000
_refine_ls_structure_factor_coef Fsqd
_refine_ls_weighting_details 'calc w=1/[\s^2^(Fo^2^)+(0.0538P)^2^+4.3615P] where P=(Fo^2^+2Fc^2^)/3'
_refine_ls_weighting_scheme calc
_refine_ls_wR_factor_gt 0.0993
_refine_ls_wR_factor_ref 0.1059
_reflns_number_gt 1968
_reflns_number_total 2566
_reflns_threshold_expression >2sigma(I)
_cod_data_source_file c5sc02269j2.cif
_cod_data_source_block CuAc2
_cod_depositor_comments 'Adding full bibliography for 1532452--1532456.cif.'
_cod_original_cell_volume 4484.6(12)
_cod_original_sg_symbol_H-M 'C 2/c'
_cod_database_code 1532455

loop_
_symmetry_equiv_pos_as_xyz
'x, y, z'
'-x, y, -z+1/2'
'x+1/2, y+1/2, z'
'-x+1/2, y+1/2, -z+1/2'
'-x, -y, -z'
'x, -y, z-1/2'
'-x+1/2, -y+1/2, -z'
'x+1/2, -y+1/2, z-1/2'

loop_
_atom_site_label
_atom_site_type_symbol
_atom_site_fract_x
_atom_site_fract_y
_atom_site_fract_z
_atom_site_U_iso_or_equiv
_atom_site_adp_type
_atom_site_occupancy
_atom_site_symmetry_multiplicity
_atom_site_calc_flag
_atom_site_refinement_flags
Cu1 Cu 0.12023(3) 0.89352(4) 0.14135(3) 0.0353(3) Uani 1 1 d .
S1 S 0.15683(7) 0.78529(11) 0.39174(6) 0.0468(4) Uani 1 1 d .
S2 S 0.09706(7) 0.80814(13) 0.02718(7) 0.0586(5) Uani 1 1 d .
O1 O -0.02361(17) 0.9066(3) 0.09840(19) 0.0522(10) Uani 1 1 d .
O2 O 0.05380(17) 0.7976(2) 0.17060(16) 0.0389(8) Uani 1 1 d .
O3 O 0.21557(15) 0.7947(2) 0.16524(16) 0.0372(8) Uani 1 1 d .
O4 O 0.29049(18) 0.7097(3) 0.11590(17) 0.0514(9) Uani 1 1 d .
N1 N 0.1660(2) 1.0171(3) 0.1020(2) 0.0521(12) Uani 1 1 d .
N2 N 0.13880(19) 1.0010(3) 0.22464(18) 0.0365(10) Uani 1 1 d .
O6 O 0.3783(2) 0.9451(3) 0.3096(2) 0.0875(13) Uani 1 1 d .
C1 C 0.1108(3) 1.1052(4) 0.0800(3) 0.0678(18) Uani 1 1 d .
H1A H 0.0658 1.0720 0.0514 0.081 Uiso 1 1 calc R
H1B H 0.1260 1.1596 0.0496 0.081 Uiso 1 1 calc R
C2 C 0.0986(3) 1.1629(4) 0.1441(3) 0.0645(17) Uani 1 1 d .
H2A H 0.0577 1.2130 0.1270 0.077 Uiso 1 1 calc R
H2B H 0.1406 1.2090 0.1658 0.077 Uiso 1 1 calc R
C3 C 0.0850(3) 1.0906(4) 0.2022(3) 0.0466(14) Uani 1 1 d .
H3A H 0.0855 1.1367 0.2441 0.056 Uiso 1 1 calc R
H3B H 0.0373 1.0574 0.1846 0.056 Uiso 1 1 calc R
C4 C 0.2117(3) 1.0442(4) 0.2340(3) 0.0506(14) Uani 1 1 d .
H4A H 0.2466 0.9943 0.2654 0.061 Uiso 1 1 calc R
H4B H 0.2163 1.1174 0.2571 0.061 Uiso 1 1 calc R
C5 C 0.2272(3) 1.0539(5) 0.1603(3) 0.0645(17) Uani 1 1 d .
H5A H 0.2383 1.1312 0.1520 0.077 Uiso 1 1 calc R
H5B H 0.2690 1.0085 0.1606 0.077 Uiso 1 1 calc R
C6 C 0.1313(2) 0.9548(4) 0.2926(2) 0.0393(13) Uani 1 1 d .
H6A H 0.0807 0.9388 0.2870 0.047 Uiso 1 1 calc R
H6B H 0.1468 1.0106 0.3308 0.047 Uiso 1 1 calc R
C7 C 0.1742(2) 0.8501(4) 0.3154(2) 0.0440(13) Uani 1 1 d .
H7A H 0.2252 0.8680 0.3269 0.053 Uiso 1 1 calc R
H7B H 0.1630 0.7976 0.2750 0.053 Uiso 1 1 calc R
C8 C -0.0651(2) 0.7441(4) 0.1453(3) 0.0481(14) Uani 1 1 d .
H8A H -0.0569 0.7302 0.1970 0.058 Uiso 1 1 calc R
H8B H -0.0579 0.6737 0.1230 0.058 Uiso 1 1 calc R
C9 C -0.0090(3) 0.8260(4) 0.1362(3) 0.0370(12) Uani 1 1 d .
C10 C 0.1892(4) 0.9813(5) 0.0390(3) 0.076(2) Uani 1 1 d .
H10A H 0.2025 1.0467 0.0155 0.091 Uiso 1 1 calc R
H10B H 0.2316 0.9340 0.0554 0.091 Uiso 1 1 calc R
C11 C 0.1325(4) 0.9196(5) -0.0136(3) 0.076(2) Uani 1 1 d .
H11A H 0.1519 0.8895 -0.0513 0.091 Uiso 1 1 calc R
H11B H 0.0937 0.9708 -0.0365 0.091 Uiso 1 1 calc R
C12 C 0.1701(2) 0.7144(4) 0.0482(2) 0.0428(13) Uani 1 1 d .
H12A H 0.1520 0.6402 0.0545 0.051 Uiso 1 1 calc R
H12B H 0.1899 0.7109 0.0069 0.051 Uiso 1 1 calc R
C13 C 0.2303(3) 0.7424(4) 0.1152(3) 0.0375(12) Uani 1 1 d .
O7 O -0.3872(2) 0.8395(4) 0.3041(2) 0.0877(13) Uani 1 1 d .
C14 C 0.4014(3) 1.0534(4) 0.3036(3) 0.0689(17) Uani 1 1 d .
H14A H 0.3908 1.0994 0.3405 0.103 Uiso 1 1 calc R
H14B H 0.3770 1.0827 0.2564 0.103 Uiso 1 1 calc R
H14C H 0.4526 1.0532 0.3099 0.103 Uiso 1 1 calc R
C16 C -0.4307(4) 0.8664(7) 0.3442(4) 0.117(3) Uani 1 1 d .
H16A H -0.4111 0.9295 0.3746 0.175 Uiso 1 1 calc R
H16B H -0.4350 0.8037 0.3742 0.175 Uiso 1 1 calc R
H16C H -0.4775 0.8855 0.3128 0.175 Uiso 1 1 calc R

loop_
_atom_site_aniso_label
_atom_site_aniso_U_11
_atom_site_aniso_U_22
_atom_site_aniso_U_33
_atom_site_aniso_U_23
_atom_site_aniso_U_13
_atom_site_aniso_U_12
Cu1 0.0438(4) 0.0367(4) 0.0316(4) 0.0001(3) 0.0210(3) 0.0056(3)
S1 0.0462(9) 0.0619(9) 0.0366(8) 0.0047(7) 0.0186(6) 0.0130(7)
S2 0.0460(9) 0.0961(12) 0.0358(8) -0.0136(8) 0.0152(7) 0.0175(8)
O1 0.049(2) 0.050(2) 0.064(2) 0.021(2) 0.0265(19) 0.0090(19)
O2 0.043(2) 0.041(2) 0.0343(19) 0.0011(16) 0.0138(17) -0.0033(17)
O3 0.041(2) 0.043(2) 0.0333(19) 0.0002(17) 0.0208(16) 0.0052(16)
O4 0.047(2) 0.068(2) 0.049(2) 0.0087(18) 0.0287(18) 0.0235(19)
N1 0.076(3) 0.041(3) 0.055(3) 0.014(2) 0.045(3) 0.013(3)
N2 0.043(3) 0.038(2) 0.036(2) -0.004(2) 0.024(2) -0.001(2)
O6 0.121(4) 0.055(3) 0.097(3) 0.004(2) 0.047(3) -0.008(3)
C1 0.112(5) 0.049(3) 0.068(4) 0.020(3) 0.066(4) 0.030(4)
C2 0.101(5) 0.044(3) 0.065(4) 0.009(3) 0.051(4) 0.026(3)
C3 0.062(4) 0.036(3) 0.053(3) -0.004(3) 0.036(3) 0.006(3)
C4 0.055(4) 0.041(3) 0.062(4) -0.010(3) 0.027(3) -0.010(3)
C5 0.072(4) 0.053(4) 0.090(5) 0.005(3) 0.057(4) -0.007(3)
C6 0.045(3) 0.039(3) 0.038(3) -0.007(2) 0.019(3) 0.003(3)
C7 0.041(3) 0.063(4) 0.033(3) -0.005(3) 0.019(2) 0.000(3)
C8 0.049(3) 0.044(3) 0.054(3) 0.006(3) 0.018(3) -0.004(3)
C9 0.041(4) 0.041(3) 0.036(3) -0.008(3) 0.022(3) 0.008(3)
C10 0.133(6) 0.062(4) 0.068(4) 0.029(4) 0.086(5) 0.040(4)
C11 0.119(6) 0.086(5) 0.034(4) 0.019(3) 0.042(4) 0.059(4)
C12 0.059(4) 0.043(3) 0.037(3) -0.003(2) 0.030(3) 0.003(3)
C13 0.050(4) 0.033(3) 0.037(3) 0.006(3) 0.025(3) 0.002(3)
O7 0.081(3) 0.121(4) 0.069(3) 0.010(3) 0.033(2) 0.016(3)
C14 0.079(4) 0.038(3) 0.093(5) -0.004(3) 0.030(4) -0.012(3)
C16 0.084(5) 0.194(8) 0.082(5) 0.035(5) 0.038(4) 0.042(5)

loop_
_atom_type_symbol
_atom_type_description
_atom_type_scat_dispersion_real
_atom_type_scat_dispersion_imag
_atom_type_scat_source
C C 0.0033 0.0016 'International Tables Vol C Tables 4.2.6.8 and 6.1.1.4'
H H 0.0000 0.0000 'International Tables Vol C Tables 4.2.6.8 and 6.1.1.4'
N N 0.0061 0.0033 'International Tables Vol C Tables 4.2.6.8 and 6.1.1.4'
O O 0.0106 0.0060 'International Tables Vol C Tables 4.2.6.8 and 6.1.1.4'
S S 0.1246 0.1234 'International Tables Vol C Tables 4.2.6.8 and 6.1.1.4'
Cu Cu 0.3201 1.2651 'International Tables Vol C Tables 4.2.6.8 and 6.1.1.4'

loop_
_geom_angle_atom_site_label_1
_geom_angle_atom_site_label_2
_geom_angle_atom_site_label_3
_geom_angle
_geom_angle_site_symmetry_1
_geom_angle_site_symmetry_3
O2 Cu1 N1 164.99(16) . .
O2 Cu1 N2 97.76(13) . .
N1 Cu1 N2 79.99(16) . .
O2 Cu1 O3 102.45(12) . .
N1 Cu1 O3 92.48(14) . .
N2 Cu1 O3 103.57(13) . .
O2 Cu1 S2 92.58(9) . .
N1 Cu1 S2 87.53(13) . .
N2 Cu1 S2 165.87(11) . .
O3 Cu1 S2 83.42(9) . .
C7 S1 C8 100.9(2) . 2
C12 S2 C11 101.2(2) . .
C12 S2 Cu1 97.66(15) . .
C11 S2 Cu1 95.1(2) . .
C9 O2 Cu1 108.2(3) . .
C13 O3 Cu1 119.1(3) . .
C5 N1 C10 110.6(5) . .
C5 N1 C1 111.8(4) . .
C10 N1 C1 109.8(4) . .
C5 N1 Cu1 106.7(3) . .
C10 N1 Cu1 111.7(3) . .
C1 N1 Cu1 106.1(3) . .
C6 N2 C4 111.0(4) . .
C6 N2 C3 107.3(3) . .
C4 N2 C3 110.9(4) . .
C6 N2 Cu1 115.4(3) . .
C4 N2 Cu1 105.9(2) . .
C3 N2 Cu1 106.3(3) . .
N1 C1 C2 111.5(4) . .
N1 C1 H1A 109.3 . .
C2 C1 H1A 109.3 . .
N1 C1 H1B 109.3 . .
C2 C1 H1B 109.3 . .
H1A C1 H1B 108.0 . .
C1 C2 C3 116.9(4) . .
C1 C2 H2A 108.1 . .
C3 C2 H2A 108.1 . .
C1 C2 H2B 108.1 . .
C3 C2 H2B 108.1 . .
H2A C2 H2B 107.3 . .
N2 C3 C2 112.4(4) . .
N2 C3 H3A 109.1 . .
C2 C3 H3A 109.1 . .
N2 C3 H3B 109.1 . .
C2 C3 H3B 109.1 . .
H3A C3 H3B 107.9 . .
N2 C4 C5 110.2(4) . .
N2 C4 H4A 109.6 . .
C5 C4 H4A 109.6 . .
N2 C4 H4B 109.6 . .
C5 C4 H4B 109.6 . .
H4A C4 H4B 108.1 . .
N1 C5 C4 111.1(4) . .
N1 C5 H5A 109.4 . .
C4 C5 H5A 109.4 . .
N1 C5 H5B 109.4 . .
C4 C5 H5B 109.4 . .
H5A C5 H5B 108.0 . .
N2 C6 C7 113.1(3) . .
N2 C6 H6A 109.0 . .
C7 C6 H6A 109.0 . .
N2 C6 H6B 109.0 . .
C7 C6 H6B 109.0 . .
H6A C6 H6B 107.8 . .
C6 C7 S1 113.0(3) . .
C6 C7 H7A 109.0 . .
S1 C7 H7A 109.0 . .
C6 C7 H7B 109.0 . .
S1 C7 H7B 109.0 . .
H7A C7 H7B 107.8 . .
C9 C8 S1 116.2(4) . 2
C9 C8 H8A 108.2 . .
S1 C8 H8A 108.2 2 .
C9 C8 H8B 108.2 . .
S1 C8 H8B 108.2 2 .
H8A C8 H8B 107.4 . .
O1 C9 O2 124.5(4) . .
O1 C9 C8 122.8(5) . .
O2 C9 C8 112.6(4) . .
C11 C10 N1 111.8(5) . .
C11 C10 H10A 109.3 . .
N1 C10 H10A 109.3 . .
C11 C10 H10B 109.3 . .
N1 C10 H10B 109.3 . .
H10A C10 H10B 107.9 . .
C10 C11 S2 112.5(4) . .
C10 C11 H11A 109.1 . .
S2 C11 H11A 109.1 . .
C10 C11 H11B 109.1 . .
S2 C11 H11B 109.1 . .
H11A C11 H11B 107.8 . .
C13 C12 S2 115.6(3) . .
C13 C12 H12A 108.4 . .
S2 C12 H12A 108.4 . .
C13 C12 H12B 108.4 . .
S2 C12 H12B 108.4 . .
H12A C12 H12B 107.5 . .
O4 C13 O3 125.2(4) . .
O4 C13 C12 116.2(4) . .
O3 C13 C12 118.6(4) . .
O6 C14 H14A 109.5 . .
O6 C14 H14B 109.5 . .
H14A C14 H14B 109.5 . .
O6 C14 H14C 109.5 . .
H14A C14 H14C 109.5 . .
H14B C14 H14C 109.5 . .
O7 C16 H16A 109.5 . .
O7 C16 H16B 109.5 . .
H16A C16 H16B 109.5 . .
O7 C16 H16C 109.5 . .
H16A C16 H16C 109.5 . .
H16B C16 H16C 109.5 . .

loop_
_geom_bond_atom_site_label_1
_geom_bond_atom_site_label_2
_geom_bond_distance
_geom_bond_site_symmetry_2
Cu1 O2 1.954(3) .
Cu1 N1 2.013(4) .
Cu1 N2 2.038(3) .
Cu1 O3 2.166(3) .
Cu1 S2 2.3831(14) .
S1 C7 1.800(4) .
S1 C8 1.816(5) 2
S2 C12 1.789(5) .
S2 C11 1.808(6) .
O1 C9 1.212(5) .
O2 C9 1.278(5) .
O3 C13 1.265(5) .
O4 C13 1.246(5) .
N1 C5 1.475(7) .
N1 C10 1.491(6) .
N1 C1 1.500(6) .
N2 C6 1.486(5) .
N2 C4 1.490(5) .
N2 C3 1.497(5) .
O6 C14 1.410(6) .
C1 C2 1.511(6) .
C1 H1A 0.9900 .
C1 H1B 0.9900 .
C2 C3 1.516(6) .
C2 H2A 0.9900 .
C2 H2B 0.9900 .
C3 H3A 0.9900 .
C3 H3B 0.9900 .
C4 C5 1.557(7) .
C4 H4A 0.9900 .
C4 H4B 0.9900 .
C5 H5A 0.9900 .
C5 H5B 0.9900 .
C6 C7 1.523(6) .
C6 H6A 0.9900 .
C6 H6B 0.9900 .
C7 H7A 0.9900 .
C7 H7B 0.9900 .
C8 C9 1.534(6) .
C8 S1 1.816(5) 2
C8 H8A 0.9900 .
C8 H8B 0.9900 .
C10 C11 1.489(8) .
C10 H10A 0.9900 .
C10 H10B 0.9900 .
C11 H11A 0.9900 .
C11 H11B 0.9900 .
C12 C13 1.536(6) .
C12 H12A 0.9900 .
C12 H12B 0.9900 .
O7 C16 1.353(7) .
C14 H14A 0.9800 .
C14 H14B 0.9800 .
C14 H14C 0.9800 .
C16 H16A 0.9800 .
C16 H16B 0.9800 .
C16 H16C 0.9800 .

loop_
_geom_torsion_atom_site_label_1
_geom_torsion_atom_site_label_2
_geom_torsion_atom_site_label_3
_geom_torsion_atom_site_label_4
_geom_torsion
_geom_torsion_site_symmetry_1
O2 Cu1 S2 C12 -96.15(18) .
N1 Cu1 S2 C12 98.9(2) .
N2 Cu1 S2 C12 126.7(5) .
O3 Cu1 S2 C12 6.10(17) .
O2 Cu1 S2 C11 161.8(2) .
N1 Cu1 S2 C11 -3.2(2) .
N2 Cu1 S2 C11 24.7(5) .
O3 Cu1 S2 C11 -96.0(2) .
N1 Cu1 O2 C9 17.9(7) .
N2 Cu1 O2 C9 98.1(3) .
O3 Cu1 O2 C9 -156.0(3) .
S2 Cu1 O2 C9 -72.2(3) .
O2 Cu1 O3 C13 99.3(3) .
N1 Cu1 O3 C13 -79.1(3) .
N2 Cu1 O3 C13 -159.4(3) .
S2 Cu1 O3 C13 8.1(3) .
O2 Cu1 N1 C5 126.0(6) .
N2 Cu1 N1 C5 43.5(3) .
O3 Cu1 N1 C5 -59.9(3) .
S2 Cu1 N1 C5 -143.2(3) .
O2 Cu1 N1 C10 -113.0(6) .
N2 Cu1 N1 C10 164.5(4) .
O3 Cu1 N1 C10 61.1(4) .
S2 Cu1 N1 C10 -22.2(4) .
O2 Cu1 N1 C1 6.6(8) .
N2 Cu1 N1 C1 -75.9(3) .
O3 Cu1 N1 C1 -179.3(3) .
S2 Cu1 N1 C1 97.4(3) .
O2 Cu1 N2 C6 28.4(3) .
N1 Cu1 N2 C6 -166.6(3) .
O3 Cu1 N2 C6 -76.5(3) .
S2 Cu1 N2 C6 165.1(3) .
O2 Cu1 N2 C4 151.6(3) .
N1 Cu1 N2 C4 -43.4(3) .
O3 Cu1 N2 C4 46.7(3) .
S2 Cu1 N2 C4 -71.7(6) .
O2 Cu1 N2 C3 -90.4(3) .
N1 Cu1 N2 C3 74.6(3) .
O3 Cu1 N2 C3 164.7(2) .
S2 Cu1 N2 C3 46.3(6) .
C5 N1 C1 C2 -43.1(6) .
C10 N1 C1 C2 -166.2(5) .
Cu1 N1 C1 C2 72.9(5) .
N1 C1 C2 C3 -50.6(7) .
C6 N2 C3 C2 165.9(4) .
C4 N2 C3 C2 44.5(5) .
Cu1 N2 C3 C2 -70.1(4) .
C1 C2 C3 N2 49.8(7) .
C6 N2 C4 C5 160.2(4) .
C3 N2 C4 C5 -80.7(5) .
Cu1 N2 C4 C5 34.2(4) .
C10 N1 C5 C4 -156.0(4) .
C1 N1 C5 C4 81.3(5) .
Cu1 N1 C5 C4 -34.3(5) .
N2 C4 C5 N1 -0.4(6) .
C4 N2 C6 C7 -68.4(5) .
C3 N2 C6 C7 170.3(4) .
Cu1 N2 C6 C7 52.0(5) .
N2 C6 C7 S1 -173.0(3) .
C8 S1 C7 C6 66.1(4) 2
Cu1 O2 C9 O1 -7.6(5) .
Cu1 O2 C9 C8 170.3(3) .
S1 C8 C9 O1 -9.8(6) 2
S1 C8 C9 O2 172.3(3) 2
C5 N1 C10 C11 166.5(4) .
C1 N1 C10 C11 -69.6(6) .
Cu1 N1 C10 C11 47.8(5) .
N1 C10 C11 S2 -51.8(5) .
C12 S2 C11 C10 -70.1(4) .
Cu1 S2 C11 C10 28.8(4) .
C11 S2 C12 C13 78.5(4) .
Cu1 S2 C12 C13 -18.3(3) .
Cu1 O3 C13 O4 158.1(3) .
Cu1 O3 C13 C12 -22.9(5) .
S2 C12 C13 O4 -152.0(3) .
S2 C12 C13 O3 28.9(5) .

loop_
_platon_squeeze_void_nr
_platon_squeeze_void_average_x
_platon_squeeze_void_average_y
_platon_squeeze_void_average_z
_platon_squeeze_void_volume
_platon_squeeze_void_count_electrons
_platon_squeeze_void_content
1 0.500 0.000 0.000 136 40 ' '
2 0.500 0.000 0.500 136 40 ' '
3 0.000 0.500 0.000 136 40 ' '
4 1.000 0.500 0.500 136 40 ' '
